data_2232926
loop_
_publ_author_name
'Min, Chun-Gang'
'Yang, Xi-Kun'

_publ_section_title
;
 Diaquabis(4,4'-bipyridine-\k<i>N</i>)bis(2,4,5-trifluoro-3-hydroxybenzoato-\k<i>O</i>^1^)manganese(II)
;
_journal_coeditor_code RN2092
_journal_issue 12
_journal_name_full 'Acta Crystallographica Section E'
_journal_page_first m1826
_journal_paper_doi 10.1107/S1600536811049610
_journal_volume 67
_journal_year 2011
_chemical_formula_iupac '[Mn (C7 H2 F3 O3)2 (C10 H8 N2)2 (H2 O)2]'
_chemical_formula_moiety 'C34 H24 F6 Mn N4 O8'
_chemical_formula_sum 'C34 H24 F6 Mn N4 O8'
_chemical_formula_weight 785.51
_chemical_name_systematic
;
Diaquabis(4,4'-bipyridine-\k<i>N</i>)bis(2,4,5-trifluoro-3-
hydroxybenzoato-\k<i>O</i>^1^)manganese(II)
;
_space_group_IT_number 2
_symmetry_cell_setting triclinic
_symmetry_space_group_name_Hall '-P 1'
_symmetry_space_group_name_H-M 'P -1'
_atom_sites_solution_hydrogens geom
_atom_sites_solution_primary direct
_atom_sites_solution_secondary difmap
_audit_creation_method SHELXTL
_cell_angle_alpha 79.2000(10)
_cell_angle_beta 88.3380(10)
_cell_angle_gamma 79.830(2)
_cell_formula_units_Z 1
_cell_length_a 7.0706(6)
_cell_length_b 8.2939(7)
_cell_length_c 13.9856(12)
_cell_measurement_reflns_used 1483
_cell_measurement_temperature 298(2)
_cell_measurement_theta_max 26.56
_cell_measurement_theta_min 2.93
_cell_volume 792.96(12)
_computing_cell_refinement '<i>SAINT</i> (Bruker, 2005)'
_computing_data_collection '<i>APEX2</i> (Bruker, 2005)'
_computing_data_reduction '<i>SAINT</i> (Bruker, 2005)'
_computing_molecular_graphics '<i>SHELXTL</i> (Sheldrick, 2008)'
_computing_publication_material '<i>SHELXTL</i> (Sheldrick, 2008)'
_computing_structure_refinement '<i>SHELXTL</i> (Sheldrick, 2008)'
_computing_structure_solution '<i>SHELXTL</i> (Sheldrick, 2008)'
_diffrn_ambient_temperature 298(2)
_diffrn_measured_fraction_theta_full 0.993
_diffrn_measured_fraction_theta_max 0.993
_diffrn_measurement_device_type 'Bruker SMART APEXII CCD area-detector'
_diffrn_measurement_method '\f and \w scans'
_diffrn_radiation_monochromator graphite
_diffrn_radiation_source 'fine-focus sealed tube'
_diffrn_radiation_type MoK\a
_diffrn_radiation_wavelength 0.71073
_diffrn_reflns_av_R_equivalents 0.0407
_diffrn_reflns_av_sigmaI/netI 0.0572
_diffrn_reflns_limit_h_max 8
_diffrn_reflns_limit_h_min -8
_diffrn_reflns_limit_k_max 9
_diffrn_reflns_limit_k_min -8
_diffrn_reflns_limit_l_max 16
_diffrn_reflns_limit_l_min -15
_diffrn_reflns_number 4185
_diffrn_reflns_theta_full 25.05
_diffrn_reflns_theta_max 25.05
_diffrn_reflns_theta_min 2.54
_diffrn_standards_number 0
_exptl_absorpt_coefficient_mu 0.514
_exptl_absorpt_correction_T_max 0.9042
_exptl_absorpt_correction_T_min 0.8611
_exptl_absorpt_correction_type multi-scan
_exptl_absorpt_process_details '(SADABS; Bruker, 2005)'
_exptl_crystal_colour 'light yellow'
_exptl_crystal_density_diffrn 1.645
_exptl_crystal_density_method 'not measured'
_exptl_crystal_description block
_exptl_crystal_F_000 399
_exptl_crystal_size_max 0.30
_exptl_crystal_size_mid 0.25
_exptl_crystal_size_min 0.20
_refine_diff_density_max 0.292
_refine_diff_density_min -0.281
_refine_ls_extinction_method none
_refine_ls_goodness_of_fit_ref 1.007
_refine_ls_hydrogen_treatment constr
_refine_ls_matrix_type full
_refine_ls_number_parameters 241
_refine_ls_number_reflns 2792
_refine_ls_number_restraints 0
_refine_ls_restrained_S_all 1.007
_refine_ls_R_factor_all 0.0527
_refine_ls_R_factor_gt 0.0376
_refine_ls_shift/su_max 0.000
_refine_ls_shift/su_mean 0.000
_refine_ls_structure_factor_coef Fsqd
_refine_ls_weighting_details 'calc w=1/[\s^2^(Fo^2^)+(0.0281P)^2^+0.0001P] where P=(Fo^2^+2Fc^2^)/3'
_refine_ls_weighting_scheme calc
_refine_ls_wR_factor_gt 0.0786
_refine_ls_wR_factor_ref 0.0837
_reflns_number_gt 2101
_reflns_number_total 2792
_reflns_threshold_expression I>2sigma(I)
_cod_data_source_file rn2092.cif
_cod_data_source_block I
_cod_database_code 2232926
_cod_database_fobs_code 2232926

loop_
_symmetry_equiv_pos_as_xyz
'x, y, z'
'-x, -y, -z'

loop_
_atom_site_type_symbol
_atom_site_label
_atom_site_fract_x
_atom_site_fract_y
_atom_site_fract_z
_atom_site_U_iso_or_equiv
_atom_site_adp_type
_atom_site_calc_flag
_atom_site_refinement_flags
_atom_site_occupancy
_atom_site_symmetry_multiplicity
Mn Mn1 0.0000 0.5000 0.5000 0.03192(17) Uani d S 1 2
F F1 0.2679(2) 0.40469(16) 0.18986(10) 0.0502(4) Uani d . 1 1
F F2 0.4119(2) -0.13268(18) 0.11722(11) 0.0654(5) Uani d . 1 1
F F3 0.4709(2) -0.26309(17) 0.30543(11) 0.0653(5) Uani d . 1 1
O O1 0.1454(2) 0.3687(2) 0.39423(11) 0.0390(4) Uani d . 1 1
O O1W 0.2747(2) 0.5272(2) 0.55884(12) 0.0481(5) Uani d D 1 1
H H1W 0.3355 0.6075 0.5531 0.072 Uiso d RD 1 1
H H2W 0.3528 0.4491 0.5395 0.072 Uiso d RD 1 1
O O2 0.4427(2) 0.2766(2) 0.45383(12) 0.0452(5) Uani d . 1 1
O O3 0.3067(3) 0.1957(2) 0.05414(12) 0.0541(5) Uani d . 1 1
H H3 0.2740 0.2973 0.0440 0.081 Uiso calc R 1 1
N N1 -0.0323(3) 0.7434(2) 0.38644(14) 0.0371(5) Uani d . 1 1
N N2 -0.2524(3) 1.4900(3) 0.03585(15) 0.0475(6) Uani d . 1 1
C C9 -0.2397(4) 1.3428(3) 0.01136(19) 0.0573(8) Uani d . 1 1
H H9 -0.2601 1.3389 -0.0535 0.069 Uiso calc R 1 1
C C10 -0.1977(4) 1.1936(3) 0.07644(19) 0.0513(7) Uani d . 1 1
H H10 -0.1919 1.0933 0.0549 0.062 Uiso calc R 1 1
C C6 -0.1646(3) 1.1932(3) 0.17280(17) 0.0340(6) Uani d . 1 1
C C7 -0.1801(4) 1.3478(3) 0.19819(19) 0.0562(8) Uani d . 1 1
H H7 -0.1596 1.3557 0.2624 0.067 Uiso calc R 1 1
C C8 -0.2257(5) 1.4904(3) 0.1290(2) 0.0617(9) Uani d . 1 1
H H8 -0.2384 1.5927 0.1488 0.074 Uiso calc R 1 1
C C3 -0.1171(3) 1.0381(3) 0.24554(17) 0.0327(6) Uani d . 1 1
C C4 -0.0622(4) 0.8826(3) 0.22071(18) 0.0458(7) Uani d . 1 1
H H4 -0.0530 0.8736 0.1554 0.055 Uiso calc R 1 1
C C5 -0.0210(4) 0.7414(3) 0.29101(18) 0.0465(7) Uani d . 1 1
H H5 0.0164 0.6394 0.2713 0.056 Uiso calc R 1 1
C C1 -0.0822(4) 0.8925(3) 0.41036(17) 0.0409(6) Uani d . 1 1
H H1 -0.0885 0.8980 0.4762 0.049 Uiso calc R 1 1
C C2 -0.1251(4) 1.0389(3) 0.34485(17) 0.0407(6) Uani d . 1 1
H H2 -0.1597 1.1390 0.3669 0.049 Uiso calc R 1 1
C C11 0.3130(4) 0.2840(3) 0.39429(16) 0.0322(6) Uani d . 1 1
C C12 0.3486(3) 0.1745(3) 0.31840(16) 0.0305(5) Uani d . 1 1
C C13 0.3175(3) 0.2371(3) 0.22071(17) 0.0331(6) Uani d . 1 1
C C15 0.3911(4) -0.0307(3) 0.18248(18) 0.0396(6) Uani d . 1 1
C C16 0.4213(3) -0.0955(3) 0.27927(18) 0.0395(6) Uani d . 1 1
C C17 0.4035(3) 0.0031(3) 0.34792(17) 0.0355(6) Uani d . 1 1
H H17 0.4276 -0.0432 0.4132 0.043 Uiso calc R 1 1
C C14 0.3377(3) 0.1397(3) 0.14978(17) 0.0350(6) Uani d . 1 1

loop_
_atom_site_aniso_label
_atom_site_aniso_U_11
_atom_site_aniso_U_22
_atom_site_aniso_U_33
_atom_site_aniso_U_12
_atom_site_aniso_U_13
_atom_site_aniso_U_23
Mn1 0.0402(3) 0.0269(3) 0.0264(3) -0.0019(2) -0.0003(2) -0.0029(2)
F1 0.0817(11) 0.0280(8) 0.0353(8) -0.0021(7) 0.0036(8) 0.0012(6)
F2 0.1059(14) 0.0421(10) 0.0487(10) 0.0014(9) -0.0030(9) -0.0223(8)
F3 0.0996(13) 0.0275(9) 0.0604(11) 0.0124(8) -0.0129(9) -0.0065(8)
O1 0.0435(11) 0.0392(10) 0.0310(10) 0.0052(8) -0.0003(8) -0.0096(8)
O1W 0.0412(11) 0.0415(11) 0.0618(12) -0.0062(8) -0.0004(9) -0.0109(9)
O2 0.0460(11) 0.0439(11) 0.0478(11) -0.0067(8) -0.0111(9) -0.0128(9)
O3 0.0902(15) 0.0395(11) 0.0288(10) -0.0025(10) -0.0028(10) -0.0042(8)
N1 0.0477(13) 0.0311(12) 0.0310(12) -0.0070(10) 0.0016(10) -0.0018(9)
N2 0.0673(16) 0.0354(13) 0.0365(13) -0.0076(11) -0.0104(11) 0.0021(11)
C9 0.095(2) 0.0457(18) 0.0285(15) -0.0092(16) -0.0113(15) 0.0005(13)
C10 0.082(2) 0.0330(16) 0.0375(16) -0.0059(14) -0.0067(14) -0.0051(13)
C6 0.0353(14) 0.0322(14) 0.0320(14) -0.0039(11) -0.0009(11) -0.0015(11)
C7 0.095(2) 0.0367(17) 0.0334(16) -0.0049(15) -0.0119(15) -0.0031(13)
C8 0.107(3) 0.0311(16) 0.0451(18) -0.0064(16) -0.0170(17) -0.0033(14)
C3 0.0331(14) 0.0309(14) 0.0329(14) -0.0065(11) 0.0002(11) -0.0024(11)
C4 0.072(2) 0.0352(16) 0.0276(14) -0.0041(13) 0.0043(13) -0.0038(12)
C5 0.073(2) 0.0285(15) 0.0345(16) -0.0011(13) 0.0019(14) -0.0046(12)
C1 0.0605(18) 0.0342(15) 0.0283(14) -0.0101(12) 0.0006(12) -0.0046(12)
C2 0.0596(17) 0.0270(14) 0.0339(15) -0.0057(12) 0.0003(12) -0.0038(12)
C11 0.0408(15) 0.0265(13) 0.0274(13) -0.0059(11) 0.0026(12) -0.0002(10)
C12 0.0277(13) 0.0318(14) 0.0308(13) -0.0026(10) 0.0028(10) -0.0061(11)
C13 0.0363(14) 0.0219(13) 0.0371(14) -0.0003(10) 0.0027(11) -0.0002(11)
C15 0.0461(16) 0.0366(16) 0.0371(15) -0.0008(12) 0.0003(12) -0.0153(13)
C16 0.0455(16) 0.0244(14) 0.0444(16) 0.0020(11) -0.0035(12) -0.0030(12)
C17 0.0385(14) 0.0330(14) 0.0307(14) 0.0009(11) -0.0038(11) -0.0015(11)
C14 0.0423(15) 0.0346(15) 0.0274(14) -0.0040(11) 0.0009(11) -0.0062(11)

loop_
_atom_type_symbol
_atom_type_description
_atom_type_scat_dispersion_real
_atom_type_scat_dispersion_imag
_atom_type_scat_source
C C 0.0033 0.0016 'International Tables Vol C Tables 4.2.6.8 and 6.1.1.4'
H H 0.0000 0.0000 'International Tables Vol C Tables 4.2.6.8 and 6.1.1.4'
F F 0.0171 0.0103 'International Tables Vol C Tables 4.2.6.8 and 6.1.1.4'
Mn Mn 0.3368 0.7283 'International Tables Vol C Tables 4.2.6.8 and 6.1.1.4'
N N 0.0061 0.0033 'International Tables Vol C Tables 4.2.6.8 and 6.1.1.4'
O O 0.0106 0.0060 'International Tables Vol C Tables 4.2.6.8 and 6.1.1.4'

loop_
_geom_angle_atom_site_label_1
_geom_angle_atom_site_label_2
_geom_angle_atom_site_label_3
_geom_angle_site_symmetry_1
_geom_angle_site_symmetry_3
_geom_angle
O1 Mn1 O1 . 2_566 180.0
O1 Mn1 O1W . 2_566 88.91(6)
O1 Mn1 O1W 2_566 2_566 91.09(6)
O1 Mn1 O1W . . 91.09(6)
O1 Mn1 O1W 2_566 . 88.91(6)
O1W Mn1 O1W 2_566 . 180.00(8)
O1 Mn1 N1 . . 89.39(6)
O1 Mn1 N1 2_566 . 90.61(6)
O1W Mn1 N1 2_566 . 84.76(7)
O1W Mn1 N1 . . 95.24(7)
O1 Mn1 N1 . 2_566 90.61(6)
O1 Mn1 N1 2_566 2_566 89.39(6)
O1W Mn1 N1 2_566 2_566 95.24(7)
O1W Mn1 N1 . 2_566 84.76(7)
N1 Mn1 N1 . 2_566 180.0
C11 O1 Mn1 . . 130.94(15)
Mn1 O1W H1W . . 133.3
Mn1 O1W H2W . . 102.0
H1W O1W H2W . . 104.9
C14 O3 H3 . . 109.5
C1 N1 C5 . . 115.8(2)
C1 N1 Mn1 . . 122.51(15)
C5 N1 Mn1 . . 121.30(16)
C9 N2 C8 . . 116.3(2)
N2 C9 C10 . . 123.8(2)
N2 C9 H9 . . 118.1
C10 C9 H9 . . 118.1
C6 C10 C9 . . 120.1(3)
C6 C10 H10 . . 119.9
C9 C10 H10 . . 119.9
C10 C6 C7 . . 115.8(2)
C10 C6 C3 . . 122.7(2)
C7 C6 C3 . . 121.5(2)
C8 C7 C6 . . 120.4(3)
C8 C7 H7 . . 119.8
C6 C7 H7 . . 119.8
N2 C8 C7 . . 123.6(3)
N2 C8 H8 . . 118.2
C7 C8 H8 . . 118.2
C4 C3 C2 . . 115.2(2)
C4 C3 C6 . . 123.1(2)
C2 C3 C6 . . 121.7(2)
C5 C4 C3 . . 121.1(2)
C5 C4 H4 . . 119.5
C3 C4 H4 . . 119.5
N1 C5 C4 . . 123.2(2)
N1 C5 H5 . . 118.4
C4 C5 H5 . . 118.4
N1 C1 C2 . . 124.6(2)
N1 C1 H1 . . 117.7
C2 C1 H1 . . 117.7
C1 C2 C3 . . 120.2(2)
C1 C2 H2 . . 119.9
C3 C2 H2 . . 119.9
O2 C11 O1 . . 125.9(2)
O2 C11 C12 . . 118.6(2)
O1 C11 C12 . . 115.3(2)
C13 C12 C17 . . 118.4(2)
C13 C12 C11 . . 122.2(2)
C17 C12 C11 . . 119.3(2)
F1 C13 C12 . . 119.4(2)
F1 C13 C14 . . 116.7(2)
C12 C13 C14 . . 123.9(2)
F2 C15 C16 . . 119.9(2)
F2 C15 C14 . . 118.9(2)
C16 C15 C14 . . 121.2(2)
F3 C16 C17 . . 120.4(2)
F3 C16 C15 . . 117.6(2)
C17 C16 C15 . . 122.0(2)
C16 C17 C12 . . 118.7(2)
C16 C17 H17 . . 120.6
C12 C17 H17 . . 120.6
O3 C14 C13 . . 125.6(2)
O3 C14 C15 . . 118.5(2)
C13 C14 C15 . . 115.9(2)

loop_
_geom_bond_atom_site_label_1
_geom_bond_atom_site_label_2
_geom_bond_site_symmetry_2
_geom_bond_distance
Mn1 O1 . 2.1335(15)
Mn1 O1 2_566 2.1335(15)
Mn1 O1W 2_566 2.1949(16)
Mn1 O1W . 2.1949(16)
Mn1 N1 . 2.3038(19)
Mn1 N1 2_566 2.3038(19)
F1 C13 . 1.361(3)
F2 C15 . 1.345(3)
F3 C16 . 1.354(3)
O1 C11 . 1.266(3)
O1W H1W . 0.8445
O1W H2W . 0.8541
O2 C11 . 1.242(3)
O3 C14 . 1.342(3)
O3 H3 . 0.8200
N1 C1 . 1.326(3)
N1 C5 . 1.338(3)
N2 C9 . 1.316(3)
N2 C8 . 1.323(3)
C9 C10 . 1.383(4)
C9 H9 . 0.9300
C10 C6 . 1.374(3)
C10 H10 . 0.9300
C6 C7 . 1.378(3)
C6 C3 . 1.476(3)
C7 C8 . 1.377(4)
C7 H7 . 0.9300
C8 H8 . 0.9300
C3 C4 . 1.385(3)
C3 C2 . 1.389(3)
C4 C5 . 1.374(3)
C4 H4 . 0.9300
C5 H5 . 0.9300
C1 C2 . 1.369(3)
C1 H1 . 0.9300
C2 H2 . 0.9300
C11 C12 . 1.510(3)
C12 C13 . 1.377(3)
C12 C17 . 1.392(3)
C13 C14 . 1.382(3)
C15 C16 . 1.368(3)
C15 C14 . 1.388(3)
C16 C17 . 1.363(3)
C17 H17 . 0.9300

loop_
_geom_hbond_atom_site_label_D
_geom_hbond_atom_site_label_H
_geom_hbond_atom_site_label_A
_geom_hbond_site_symmetry_A
_geom_hbond_distance_DH
_geom_hbond_distance_HA
_geom_hbond_distance_DA
_geom_hbond_angle_DHA
O1W H2W O2 . 0.85 2.04 2.839(2) 155.4
O1W H1W O2 2_666 0.84 1.97 2.773(2) 158.5
O3 H3 N2 2_575 0.82 1.89 2.641(3) 152.4

loop_
_geom_torsion_atom_site_label_1
_geom_torsion_atom_site_label_2
_geom_torsion_atom_site_label_3
_geom_torsion_atom_site_label_4
_geom_torsion_site_symmetry_1
_geom_torsion
O1W Mn1 O1 C11 2_566 -155.2(2)
O1W Mn1 O1 C11 . 24.8(2)
N1 Mn1 O1 C11 . 120.1(2)
N1 Mn1 O1 C11 2_566 -59.9(2)
O1 Mn1 N1 C1 . -165.93(19)
O1 Mn1 N1 C1 2_566 14.07(19)
O1W Mn1 N1 C1 2_566 105.11(19)
O1W Mn1 N1 C1 . -74.89(19)
O1 Mn1 N1 C5 . 21.15(19)
O1 Mn1 N1 C5 2_566 -158.85(19)
O1W Mn1 N1 C5 2_566 -67.81(19)
O1W Mn1 N1 C5 . 112.19(19)
C8 N2 C9 C10 . -1.1(5)
N2 C9 C10 C6 . -0.6(5)
C9 C10 C6 C7 . 1.2(4)
C9 C10 C6 C3 . -179.3(2)
C10 C6 C7 C8 . -0.2(4)
C3 C6 C7 C8 . -179.6(3)
C9 N2 C8 C7 . 2.3(5)
C6 C7 C8 N2 . -1.7(5)
C10 C6 C3 C4 . 14.1(4)
C7 C6 C3 C4 . -166.5(3)
C10 C6 C3 C2 . -165.7(2)
C7 C6 C3 C2 . 13.6(4)
C2 C3 C4 C5 . 0.5(4)
C6 C3 C4 C5 . -179.4(2)
C1 N1 C5 C4 . -1.5(4)
Mn1 N1 C5 C4 . 171.9(2)
C3 C4 C5 N1 . 0.6(4)
C5 N1 C1 C2 . 1.3(4)
Mn1 N1 C1 C2 . -171.9(2)
N1 C1 C2 C3 . -0.3(4)
C4 C3 C2 C1 . -0.6(4)
C6 C3 C2 C1 . 179.3(2)
Mn1 O1 C11 O2 . -10.1(4)
Mn1 O1 C11 C12 . 165.38(14)
O2 C11 C12 C13 . -128.6(2)
O1 C11 C12 C13 . 55.6(3)
O2 C11 C12 C17 . 55.3(3)
O1 C11 C12 C17 . -120.5(2)
C17 C12 C13 F1 . -178.5(2)
C11 C12 C13 F1 . 5.4(3)
C17 C12 C13 C14 . 0.0(4)
C11 C12 C13 C14 . -176.1(2)
F2 C15 C16 F3 . -0.3(4)
C14 C15 C16 F3 . 179.2(2)
F2 C15 C16 C17 . 179.4(2)
C14 C15 C16 C17 . -1.0(4)
F3 C16 C17 C12 . -178.7(2)
C15 C16 C17 C12 . 1.5(4)
C13 C12 C17 C16 . -1.0(3)
C11 C12 C17 C16 . 175.2(2)
F1 C13 C14 O3 . -2.3(4)
C12 C13 C14 O3 . 179.2(2)
F1 C13 C14 C15 . 179.1(2)
C12 C13 C14 C15 . 0.5(4)
F2 C15 C14 O3 . 0.7(4)
C16 C15 C14 O3 . -178.8(2)
F2 C15 C14 C13 . 179.5(2)
C16 C15 C14 C13 . 0.0(4)
